data_4306177
loop_
_publ_author_name
'Jean-No\"el Rebilly'
'Paul W. Gardner'
'George R. Darling'
'John Bacsa'
'Matthew J. Rosseinsky'

_publ_contact_author_address
;
Department of Chemistry, 
University of Liverpool, 
Liverpool L69 7ZD 
United Kingdom
;
_publ_contact_author_email m.j.rosseinsky@liv.ac.uk
_publ_contact_author_fax '0151 794 3528'
_publ_contact_author_name 'Matthew J. Rosseinsky'
_publ_contact_author_phone '0151 794 3499'
_publ_section_title
;
Chiral II-VI Semiconductor Nanostructure Superlattices Based on an Amino
Acid Ligand
;
_journal_name_full 'Inorganic Chemistry'
_journal_page_first 9390
_journal_page_last 9399
_journal_paper_doi 10.1021/ic801097w
_journal_volume 47
_journal_year 2008
_chemical_absolute_configuration ad
_chemical_formula_moiety '[Cd (C3 H5 N O2 S)]'
_chemical_formula_sum 'C3 H5 Cd N O2 S'
_chemical_formula_weight 231.54
_chemical_name_systematic
; 
 ? 
;
_space_group_IT_number 19
_symmetry_cell_setting orthorhombic
_symmetry_space_group_name_Hall 'P 2ac 2ab'
_symmetry_space_group_name_H-M 'P 21 21 21'
_atom_sites_solution_hydrogens geom
_atom_sites_solution_primary direct
_atom_sites_solution_secondary difmap
_audit_creation_method SHELXL-97
_audit_update_record
;
2008-03-23 # Formatted by publCIF
;
_cell_angle_alpha 90.00
_cell_angle_beta 90.00
_cell_angle_gamma 90.00
_cell_formula_units_Z 4
_cell_length_a 5.6307(11)
_cell_length_b 9.4827(19)
_cell_length_c 9.5418(19)
_cell_measurement_reflns_used 2087
_cell_measurement_temperature 150(2)
_cell_measurement_theta_max 30.32
_cell_measurement_theta_min 4.09
_cell_volume 509.48(17)
_computing_cell_refinement 'APEXII (Bruker, 2004)'
_computing_data_collection 'APEXII (Bruker, 2004)'
_computing_data_reduction 'APEXII (Bruker, 2004)'
_computing_structure_refinement 'SHELXL-97 (Sheldrick, 1997)'
_computing_structure_solution 'SHELXS-97 (Sheldrick, 1990)'
_diffrn_ambient_temperature 150(2)
_diffrn_measured_fraction_theta_full 0.990
_diffrn_measured_fraction_theta_max 0.990
_diffrn_measurement_device_type 'Bruker D8 diffractometer with APEXII detector'
_diffrn_measurement_method '\w scans with a narrow frame width'
_diffrn_radiation_monochromator 'Silicon 111'
_diffrn_radiation_source 'Daresbury SRS, Station 16.2SMX'
_diffrn_radiation_type synchrotron
_diffrn_radiation_wavelength 0.6910
_diffrn_reflns_av_R_equivalents 0.0239
_diffrn_reflns_av_sigmaI/netI 0.0259
_diffrn_reflns_limit_h_max 7
_diffrn_reflns_limit_h_min -6
_diffrn_reflns_limit_k_max 12
_diffrn_reflns_limit_k_min -12
_diffrn_reflns_limit_l_max 12
_diffrn_reflns_limit_l_min -9
_diffrn_reflns_number 3339
_diffrn_reflns_theta_full 27.47
_diffrn_reflns_theta_max 27.47
_diffrn_reflns_theta_min 4.20
_exptl_absorpt_coefficient_mu 4.581
_exptl_absorpt_correction_T_max 0.8748
_exptl_absorpt_correction_T_min 0.8033
_exptl_absorpt_correction_type multi-scan
_exptl_absorpt_process_details 'SADABS V2008-1 (Bruker, 2008)'
_exptl_crystal_colour colourless
_exptl_crystal_density_diffrn 3.019
_exptl_crystal_density_method 'not measured'
_exptl_crystal_description prism
_exptl_crystal_F_000 440
_exptl_crystal_size_max 0.05
_exptl_crystal_size_mid 0.04
_exptl_crystal_size_min 0.03
_refine_diff_density_max 0.449
_refine_diff_density_min -0.408
_refine_diff_density_rms 0.100
_refine_ls_abs_structure_details 'Flack H D (1983), Acta Cryst. A39, 876-881'
_refine_ls_abs_structure_Flack -0.03(4)
_refine_ls_extinction_coef none
_refine_ls_extinction_method none
_refine_ls_goodness_of_fit_ref 1.054
_refine_ls_hydrogen_treatment refall
_refine_ls_matrix_type full
_refine_ls_number_parameters 93
_refine_ls_number_reflns 1161
_refine_ls_number_restraints 5
_refine_ls_restrained_S_all 1.052
_refine_ls_R_factor_all 0.0197
_refine_ls_R_factor_gt 0.0183
_refine_ls_shift/su_max 0.002
_refine_ls_shift/su_mean 0.000
_refine_ls_structure_factor_coef Fsqd
_refine_ls_weighting_details 'calc w=1/[\s^2^(Fo^2^)+(0.0226P)^2^+0.0000P] where P=(Fo^2^+2Fc^2^)/3'
_refine_ls_weighting_scheme calc
_refine_ls_wR_factor_gt 0.0411
_refine_ls_wR_factor_ref 0.0415
_reflns_number_gt 1116
_reflns_number_total 1161
_reflns_threshold_expression >2sigma(I)
_cod_data_source_file ic801097w_si_002_2.cif
_cod_data_source_block MJR439M
_cod_depositor_comments
;
The following automatic conversions were performed:
'_symmetry_cell_setting' value 'Orthorhombic' changed to 'orthorhombic'
according to '/home/saulius/struct/CIF-dictionaries/cif_core.dic'
dictionary named 'cif_core.dic' version 2.4.1 from 2010-06-29.

Automatic conversion script
Id: cif_fix_enum 1527 2010-12-29 10:47:43Z saulius 
;
_cod_database_code 4306177

loop_
_symmetry_equiv_pos_as_xyz
'x, y, z'
'-x+1/2, -y, z+1/2'
'x+1/2, -y+1/2, -z'
'-x, y+1/2, -z+1/2'

loop_
_atom_site_label
_atom_site_type_symbol
_atom_site_fract_x
_atom_site_fract_y
_atom_site_fract_z
_atom_site_U_iso_or_equiv
_atom_site_adp_type
_atom_site_occupancy
_atom_site_symmetry_multiplicity
_atom_site_calc_flag
_atom_site_refinement_flags
_atom_site_disorder_assembly
_atom_site_disorder_group
Cd1 Cd 0.85205(5) 0.33554(2) 0.40860(3) 0.01139(8) Uani 1 1 d . . .
S1 S 0.37311(16) 0.36458(7) 0.40546(12) 0.01031(17) Uani 1 1 d . . .
C1 C 0.3679(7) 0.5310(3) 0.5028(4) 0.0107(6) Uani 1 1 d D . .
H1A H 0.436(7) 0.523(4) 0.5979(18) 0.015(10) Uiso 1 1 d D . .
H1B H 0.486(5) 0.595(3) 0.459(3) 0.018(9) Uiso 1 1 d D . .
O1 O 0.1620(6) 0.7416(3) 0.3057(3) 0.0143(5) Uani 1 1 d . . .
N1 N -0.0484(5) 0.5055(3) 0.5727(3) 0.0107(6) Uani 1 1 d D . .
O2 O -0.1103(4) 0.5687(2) 0.2995(3) 0.0124(5) Uani 1 1 d . . .
C2 C 0.1248(7) 0.6010(3) 0.5069(4) 0.0097(7) Uani 1 1 d D . .
C3 C 0.0479(7) 0.6392(3) 0.3589(4) 0.0095(7) Uani 1 1 d . . .
H2 H 0.146(6) 0.685(2) 0.567(3) 0.022(8) Uiso 1 1 d D . .
H1N H -0.183(5) 0.566(4) 0.601(5) 0.025(12) Uiso 1 1 d D . .
H2N H 0.027(7) 0.452(4) 0.650(3) 0.027(13) Uiso 1 1 d D . .

loop_
_atom_site_aniso_label
_atom_site_aniso_U_11
_atom_site_aniso_U_22
_atom_site_aniso_U_33
_atom_site_aniso_U_23
_atom_site_aniso_U_13
_atom_site_aniso_U_12
Cd1 0.01387(12) 0.00925(11) 0.01106(12) -0.00043(11) -0.00063(13) -0.00077(10)
S1 0.0111(4) 0.0085(4) 0.0113(4) -0.0003(3) 0.0001(5) 0.0012(3)
C1 0.0107(16) 0.0073(14) 0.0141(17) 0.0007(12) -0.0017(16) -0.0025(14)
O1 0.0156(12) 0.0140(12) 0.0132(12) 0.0039(10) -0.0028(12) -0.0072(12)
N1 0.0117(13) 0.0119(13) 0.0085(15) 0.0008(13) 0.0028(13) -0.0012(12)
O2 0.0130(14) 0.0134(11) 0.0108(12) 0.0001(9) -0.0020(10) -0.0060(10)
C2 0.0106(17) 0.0072(13) 0.0114(17) 0.0002(12) 0.0000(15) -0.0019(14)
C3 0.0097(15) 0.0109(17) 0.0079(16) -0.0031(12) -0.0002(13) 0.0058(14)

loop_
_atom_type_symbol
_atom_type_description
_atom_type_scat_dispersion_real
_atom_type_scat_dispersion_imag
_atom_type_scat_source
C C 0.0033 0.0016 'International Tables Vol C Tables 4.2.6.8 and 6.1.1.4'
H H 0.0000 0.0000 'International Tables Vol C Tables 4.2.6.8 and 6.1.1.4'
N N 0.0061 0.0033 'International Tables Vol C Tables 4.2.6.8 and 6.1.1.4'
O O 0.0106 0.0060 'International Tables Vol C Tables 4.2.6.8 and 6.1.1.4'
S S 0.1246 0.1234 'International Tables Vol C Tables 4.2.6.8 and 6.1.1.4'
Cd Cd -0.8075 1.2024 'International Tables Vol C Tables 4.2.6.8 and 6.1.1.4'

loop_
_geom_angle_atom_site_label_1
_geom_angle_atom_site_label_2
_geom_angle_atom_site_label_3
_geom_angle
_geom_angle_site_symmetry_1
_geom_angle_site_symmetry_2
_geom_angle_site_symmetry_3
_geom_angle_publ_flag
S1 Cd1 S1 168.74(2) . . 1_655 yes
S1 Cd1 O2 89.41(6) . . 1_655 yes
S1 Cd1 N1 100.23(7) . . 1_655 yes
S1 Cd1 S1 97.30(3) . . 3_556 yes
S1 Cd1 O1 89.72(9) . . 4_645 yes
S1 Cd1 O2 79.95(6) 1_655 . 1_655 yes
S1 Cd1 N1 72.60(7) 1_655 . 1_655 yes
S1 Cd1 S1 91.70(3) 1_655 . 3_556 yes
S1 Cd1 O1 93.63(9) 1_655 . 4_645 yes
O2 Cd1 N1 68.82(9) 1_655 . 1_655 yes
S1 Cd1 O2 160.62(7) 3_556 . 1_655 yes
O1 Cd1 O2 88.51(10) 4_645 . 1_655 yes
S1 Cd1 N1 92.04(7) 3_556 . 1_655 yes
O1 Cd1 N1 154.93(10) 4_645 . 1_655 yes
S1 Cd1 O1 109.60(8) 3_556 . 4_645 yes
Cd1 S1 C1 95.62(13) . . . yes
Cd1 S1 Cd1 168.74(3) . . 1_455 yes
Cd1 S1 Cd1 87.92(3) . . 3_456 yes
Cd1 S1 C1 93.41(13) 1_455 . . yes
Cd1 S1 C1 106.38(12) 3_456 . . yes
Cd1 S1 Cd1 83.08(3) 1_455 . 3_456 yes
Cd1 O1 C3 130.8(3) 4_655 . . yes
Cd1 O2 C3 110.6(2) 1_455 . . yes
Cd1 N1 C2 107.5(2) 1_455 . . yes
C2 N1 H1N 106(2) . . . no
C2 N1 H2N 110(2) . . . no
H1N N1 H2N 115(3) . . . no
Cd1 N1 H1N 114(2) 1_455 . . no
Cd1 N1 H2N 105(2) 1_455 . . no
S1 C1 C2 113.8(3) . . . yes
N1 C2 C1 109.8(3) . . . yes
N1 C2 C3 110.7(3) . . . yes
C1 C2 C3 109.6(3) . . . no
O1 C3 C2 114.2(3) . . . yes
O2 C3 C2 119.8(3) . . . yes
O1 C3 O2 126.0(4) . . . yes
S1 C1 H1A 113(2) . . . no
S1 C1 H1B 107.6(17) . . . no
C2 C1 H1A 111(2) . . . no
C2 C1 H1B 110.3(16) . . . no
H1A C1 H1B 100(3) . . . no
N1 C2 H2 109.2(17) . . . no
C1 C2 H2 104.9(19) . . . no
C3 C2 H2 112.4(15) . . . no

loop_
_geom_bond_atom_site_label_1
_geom_bond_atom_site_label_2
_geom_bond_distance
_geom_bond_site_symmetry_1
_geom_bond_site_symmetry_2
_geom_bond_publ_flag
Cd1 S1 2.7110(11) . . yes
Cd1 S1 2.9470(11) . 1_655 yes
Cd1 O2 2.453(2) . 1_655 yes
Cd1 N1 2.316(3) . 1_655 yes
Cd1 S1 2.6006(11) . 3_556 yes
Cd1 O1 2.232(3) . 4_645 yes
S1 C1 1.831(3) . . yes
O1 C3 1.270(4) . . yes
O2 C3 1.250(4) . . yes
N1 C2 1.472(5) . . yes
N1 H2N 0.99(3) . . no
N1 H1N 0.99(3) . . no
C1 C2 1.522(5) . . no
C2 C3 1.521(5) . . no
C1 H1A 0.99(2) . . no
C1 H1B 0.99(3) . . no
C2 H2 0.99(2) . . no

loop_
_geom_contact_atom_site_label_1
_geom_contact_atom_site_label_2
_geom_contact_distance
_geom_contact_site_symmetry_1
_geom_contact_site_symmetry_2
_geom_contact_publ_flag
Cd1 O2 4.073(3) . 2_565 no
Cd1 N1 3.933(3) . 2_564 no
Cd1 C1 4.368(4) . 2_664 no
Cd1 H1A 3.47(3) . 2_664 no
Cd1 H1N 3.22(5) . 2_564 no
Cd1 H2N 3.83(3) . 2_564 no
Cd1 H2N 3.33(4) . 3_556 no
S1 O2 3.490(2) . . no
S1 N1 3.543(3) . 3_556 no
S1 N1 3.546(3) . 2_564 no
S1 O1 3.503(3) . 4_645 no
S1 H2N 3.15(3) . . no
S1 H2N 3.17(4) . 3_556 no
S1 H2N 3.05(3) . 2_564 no
O1 S1 3.503(3) . 4_655 no
O1 N1 3.124(4) . 3_566 no
O1 C1 3.276(5) . 3_466 no
O2 S1 3.490(2) . . no
O2 Cd1 4.073(3) . 2_564 no
O2 N1 2.979(4) . 2_464 no
O2 C1 3.282(5) . 2_564 no
O2 N1 2.697(4) . . no
O1 H1A 2.73(4) . 3_466 no
O1 H1N 2.21(4) . 3_566 no
O1 H1B 2.72(3) . . no
O1 H1B 2.90(3) . 3_466 no
O2 H1B 2.75(3) . 1_455 no
O2 H1N 2.91(5) . . no
O2 H1A 2.33(3) . 2_564 no
O2 H1N 2.56(4) . 2_464 no
O2 H2N 2.75(4) . 2_464 no
N1 O2 2.697(4) . . no
N1 C1 3.362(5) . 1_455 no
N1 O2 2.979(4) . 2_465 no
N1 Cd1 3.933(3) . 2_565 no
N1 S1 3.546(3) . 2_565 no
N1 O1 3.124(4) . 3_466 no
N1 Cd1 3.947(3) . 3_456 no
N1 S1 3.543(3) . 3_456 no
N1 H1A 2.92(4) . 1_455 no
C1 O1 3.276(5) . 3_566 no
C1 Cd1 4.368(4) . 2_665 no
C1 O2 3.282(5) . 2_565 no
C1 C3 3.543(4) . 3_566 no
C3 C1 3.543(4) . 3_466 no
C1 H1N 2.72(3) . 1_655 no
C2 H1B 3.00(3) . 3_466 no
C3 H1A 2.93(2) . 2_564 no
C3 H1B 3.08(3) . 3_466 no
C3 H2 2.90(3) . 3_466 no
H1A N1 2.92(4) . 1_655 no
H1A H1N 2.18(5) . 1_655 no
H1A H2N 2.45(5) . . no
H1A Cd1 3.47(2) . 2_665 no
H1A O2 2.33(3) . 2_565 no
H1A C3 2.93(3) . 2_565 no
H1A O1 2.73(4) . 3_566 no
H1B O1 2.72(3) . . no
H1B O2 2.75(3) . 1_655 no
H1B H1N 2.32(5) . 1_655 no
H1B O1 2.90(3) . 3_566 no
H1B C2 3.00(3) . 3_566 no
H1B C3 3.08(3) . 3_566 no
H1B H2 2.29(4) . 3_566 no
H1N C1 2.72(3) . 1_455 no
H1N H1A 2.18(5) . 1_455 no
H1N H1B 2.32(5) . 1_455 no
H1N Cd1 3.22(5) . 2_565 no
H1N O2 2.56(4) . 2_465 no
H1N O1 2.21(4) . 3_466 no
H2 C3 2.90(3) . 3_566 no
H2 H1B 2.29(4) . 3_466 no
H2N H1A 2.45(5) . . no
H2N Cd1 3.83(3) . 2_565 no
H2N S1 3.05(3) . 2_565 no
H2N O2 2.75(4) . 2_465 no
H2N Cd1 3.33(4) . 3_456 no

loop_
_geom_hbond_atom_site_label_D
_geom_hbond_atom_site_label_H
_geom_hbond_atom_site_label_A
_geom_hbond_distance_DH
_geom_hbond_distance_HA
_geom_hbond_distance_DA
_geom_hbond_angle_DHA
_geom_hbond_site_symmetry_A
_geom_hbond_publ_flag
N1 H1N O2 0.99(3) 2.56(4) 2.979(4) 105(3) 2_465 yes
N1 H1N O1 0.99(3) 2.21(4) 3.124(4) 153(3) 3_466 yes
C1 H1A O2 0.99(2) 2.33(3) 3.282(5) 162(3) 2_565 yes

loop_
_geom_torsion_atom_site_label_1
_geom_torsion_atom_site_label_2
_geom_torsion_atom_site_label_3
_geom_torsion_atom_site_label_4
_geom_torsion
_geom_torsion_site_symmetry_1
_geom_torsion_site_symmetry_2
_geom_torsion_site_symmetry_3
_geom_torsion_site_symmetry_4
_geom_torsion_publ_flag
O2 Cd1 S1 C1 -55.82(13) 1_655 . . . no
O2 Cd1 S1 Cd1 -162.08(7) 1_655 . . 3_456 no
N1 Cd1 S1 C1 12.53(14) 1_655 . . . no
N1 Cd1 S1 Cd1 -93.73(7) 1_655 . . 3_456 no
S1 Cd1 S1 C1 105.94(12) 3_556 . . . no
S1 Cd1 S1 Cd1 -0.32(3) 3_556 . . 3_456 no
O1 Cd1 S1 C1 -144.33(14) 4_645 . . . no
O1 Cd1 S1 Cd1 109.41(8) 4_645 . . 3_456 no
S1 Cd1 O2 C3 135.1(2) . . 1_655 1_655 no
S1 Cd1 N1 C2 -125.0(2) . . 1_655 1_655 no
S1 Cd1 S1 Cd1 0.29(3) . . 3_556 3_456 no
S1 Cd1 S1 Cd1 -172.94(3) . . 3_556 3_556 no
S1 Cd1 S1 C1 91.82(13) . . 3_556 3_556 no
S1 Cd1 O1 C3 -140.0(3) . . 4_645 4_645 no
Cd1 S1 C1 C2 171.0(2) . . . . no
Cd1 S1 C1 C2 -15.8(3) 1_455 . . . no
Cd1 S1 C1 C2 -99.6(2) 3_456 . . . no
Cd1 O1 C3 O2 -2.5(6) 4_655 . . . no
Cd1 O1 C3 C2 175.4(2) 4_655 . . . no
Cd1 O2 C3 O1 156.8(3) 1_455 . . . no
Cd1 O2 C3 C2 -21.0(4) 1_455 . . . no
Cd1 N1 C2 C1 -76.8(3) 1_455 . . . no
Cd1 N1 C2 C3 44.4(3) 1_455 . . . no
S1 C1 C2 C3 -62.6(3) . . . . no
S1 C1 C2 N1 59.3(4) . . . . no
N1 C2 C3 O2 -15.0(4) . . . . no
C1 C2 C3 O1 -71.7(4) . . . . no
C1 C2 C3 O2 106.3(4) . . . . no
N1 C2 C3 O1 167.0(3) . . . . no
